data_7236058
loop_
_publ_author_name
'Han, Yi'
'Sheng, Shunan'
'Yang, Fan'
'Xie, Yabo'
'Zhao, Minjian'
'Li, Jian-Rong'

_publ_section_title
;
 Size-exclusive and coordination-induced selective dye adsorption in a
 nanotubular metal--organic framework
;
_journal_issue 24
_journal_name_full 'Journal of Materials Chemistry A'
_journal_page_first 12804
_journal_paper_doi 10.1039/C5TA00963D
_journal_volume 3
_journal_year 2015
_chemical_formula_sum 'C32 H18 Co2 N3 Na O12'
_chemical_formula_weight 777.34
_space_group_IT_number 84
_space_group_name_Hall '-P 4c'
_space_group_name_H-M_alt 'P 42/m'
_symmetry_cell_setting tetragonal
_symmetry_space_group_name_H-M 'P 42/m'
_atom_sites_solution_hydrogens geom
_atom_sites_solution_primary direct
_atom_sites_solution_secondary difmap
_audit_creation_method SHELXL-97
_audit_update_record
;
2014-12-04 deposited with the CCDC.
2015-05-05 downloaded from the CCDC.
;
_cell_angle_alpha 90.00
_cell_angle_beta 90.00
_cell_angle_gamma 90.00
_cell_formula_units_Z 2
_cell_length_a 14.8967(2)
_cell_length_b 14.8967(2)
_cell_length_c 10.0502(3)
_cell_measurement_reflns_used 1762
_cell_measurement_temperature 173(2)
_cell_measurement_theta_max 68.4390
_cell_measurement_theta_min 4.1800
_cell_volume 2230.26(8)
_computing_structure_refinement 'SHELXL-97 (Sheldrick, 1997)'
_computing_structure_solution 'SHELXS-97 (Sheldrick, 1990)'
_diffrn_ambient_temperature 173(2)
_diffrn_measured_fraction_theta_full 0.967
_diffrn_measured_fraction_theta_max 0.968
_diffrn_radiation_monochromator graphite
_diffrn_radiation_source 'fine-focus sealed tube'
_diffrn_radiation_type CuK\a
_diffrn_radiation_wavelength 1.54178
_diffrn_reflns_av_R_equivalents 0.0275
_diffrn_reflns_av_sigmaI/netI 0.0402
_diffrn_reflns_limit_h_max 9
_diffrn_reflns_limit_h_min -18
_diffrn_reflns_limit_k_max 18
_diffrn_reflns_limit_k_min -17
_diffrn_reflns_limit_l_max 12
_diffrn_reflns_limit_l_min -5
_diffrn_reflns_number 4616
_diffrn_reflns_theta_full 73.31
_diffrn_reflns_theta_max 73.31
_diffrn_reflns_theta_min 4.20
_exptl_absorpt_coefficient_mu 6.367
_exptl_absorpt_correction_T_max 1.00000
_exptl_absorpt_correction_T_min 0.45612
_exptl_absorpt_correction_type multi-scan
_exptl_crystal_colour purple
_exptl_crystal_density_diffrn 1.158
_exptl_crystal_density_method 'not measured'
_exptl_crystal_description block
_exptl_crystal_F_000 784
_exptl_crystal_size_max 0.1
_exptl_crystal_size_mid 0.1
_exptl_crystal_size_min 0.1
_platon_squeeze_details
;
;
_refine_diff_density_max 0.606
_refine_diff_density_min -0.371
_refine_diff_density_rms 0.102
_refine_ls_extinction_method none
_refine_ls_goodness_of_fit_ref 1.060
_refine_ls_hydrogen_treatment mixed
_refine_ls_matrix_type full
_refine_ls_number_parameters 158
_refine_ls_number_reflns 2308
_refine_ls_number_restraints 0
_refine_ls_restrained_S_all 1.060
_refine_ls_R_factor_all 0.0814
_refine_ls_R_factor_gt 0.0632
_refine_ls_shift/su_max 0.000
_refine_ls_shift/su_mean 0.000
_refine_ls_structure_factor_coef Fsqd
_refine_ls_weighting_details 'calc w=1/[\s^2^(Fo^2^)+(0.1260P)^2^+0.0000P] where P=(Fo^2^+2Fc^2^)/3'
_refine_ls_weighting_scheme calc
_refine_ls_wR_factor_gt 0.1874
_refine_ls_wR_factor_ref 0.1986
_reflns_number_gt 1630
_reflns_number_total 2308
_reflns_threshold_expression >2sigma(I)
_cod_data_source_file c5ta00963d2.cif
_cod_data_source_block 1
_cod_original_sg_symbol_H-M P42/m
_cod_database_code 7236058

loop_
_symmetry_equiv_pos_as_xyz
'x, y, z'
'-y, x, z+1/2'
'-x, -y, z'
'y, -x, z+1/2'
'-x, -y, -z'
'y, -x, -z-1/2'
'x, y, -z'
'-y, x, -z-1/2'

loop_
_atom_site_label
_atom_site_type_symbol
_atom_site_fract_x
_atom_site_fract_y
_atom_site_fract_z
_atom_site_U_iso_or_equiv
_atom_site_adp_type
_atom_site_occupancy
_atom_site_symmetry_multiplicity
_atom_site_calc_flag
_atom_site_refinement_flags
Co1 Co 0.43244(6) 0.19685(6) 0.0000 0.0468(3) Uani 1 2 d S
Na1 Na 0.5000 0.0000 0.0000 0.0439(7) Uani 1 4 d S
O1 O 0.4141(2) 0.1001(2) 0.1446(3) 0.0574(8) Uani 1 1 d .
O2 O 0.4369(2) 0.2258(2) 0.2518(3) 0.0615(8) Uani 1 1 d .
O3 O 0.5831(3) 0.1439(4) 0.0000 0.0782(15) Uani 1 2 d S
O4 O 0.5373(3) 0.2846(3) 0.0000 0.0681(12) Uani 1 2 d S
C1 C 0.4214(3) 0.1447(3) 0.2521(4) 0.0486(9) Uani 1 1 d .
C2 C 0.4223(4) 0.1393(4) 0.5000 0.0430(11) Uani 1 2 d S
H2 H 0.4422 0.1999 0.5000 0.044(16) Uiso 1 2 calc SR
C3 C 0.4082(2) 0.0961(3) 0.3788(4) 0.0427(8) Uani 1 1 d .
C4 C 0.3813(3) 0.0064(3) 0.3815(4) 0.0471(9) Uani 1 1 d .
H4 H 0.3730 -0.0243 0.2996 0.12(2) Uiso 1 1 calc R
C5 C 0.3663(4) -0.0398(4) 0.5000 0.0468(12) Uani 1 2 d S
C6 C 0.3330(4) -0.1338(4) 0.5000 0.0474(13) Uani 1 2 d S
C7 C 0.2824(8) -0.1652(6) 0.3981(9) 0.071(3) Uani 0.576(8) 1 d P
C10A C 0.3483(6) -0.1916(6) 0.3910(9) 0.064(2) Uani 0.576(8) 1 d P
C8 C 0.2487(9) -0.2502(7) 0.4010(10) 0.061(3) Uani 0.424(8) 1 d P
C9A C 0.3123(6) -0.2773(6) 0.3958(10) 0.045(2) Uani 0.424(8) 1 d P
C11 C 0.5998(5) 0.2251(6) 0.0000 0.0675(18) Uani 1 2 d S
C12 C 0.6959(5) 0.2570(7) 0.0000 0.095(3) Uani 1 2 d S
H12B H 0.7156 0.2674 0.0918 0.21(10) Uiso 0.50 1 calc PR
H12C H 0.7004 0.3130 -0.0506 0.08(4) Uiso 0.50 1 calc PR
H12A H 0.7342 0.2112 -0.0411 0.09(4) Uiso 0.50 1 calc PR
C13 C 0.5203(17) 0.4158(9) 0.313(2) 0.175(11) Uani 0.50 1 d P
H13B H 0.4800 0.4098 0.3897 0.263 Uiso 0.50 1 d PR
H13C H 0.5827 0.4149 0.3439 0.263 Uiso 0.50 1 d PR
H13A H 0.5102 0.3658 0.2516 0.263 Uiso 0.50 1 d PR
N1 N 0.2622(3) -0.3082(3) 0.5000 0.0530(11) Uani 1 2 d S
N2 N 0.5000 0.5000 0.2500 0.183(8) Uani 1 4 d S

loop_
_atom_site_aniso_label
_atom_site_aniso_U_11
_atom_site_aniso_U_22
_atom_site_aniso_U_33
_atom_site_aniso_U_23
_atom_site_aniso_U_13
_atom_site_aniso_U_12
Co1 0.0440(5) 0.0395(5) 0.0569(6) 0.000 0.000 -0.0031(4)
Na1 0.0574(17) 0.0321(13) 0.0423(14) 0.000 0.000 0.0066(11)
O1 0.0636(18) 0.0652(18) 0.0435(15) -0.0010(14) 0.0066(13) -0.0009(14)
O2 0.075(2) 0.0544(17) 0.0548(18) 0.0108(14) -0.0055(15) -0.0056(15)
O3 0.063(3) 0.072(3) 0.099(4) 0.000 0.000 -0.021(2)
O4 0.061(3) 0.076(3) 0.067(3) 0.000 0.000 -0.018(2)
C1 0.047(2) 0.058(2) 0.041(2) 0.0043(18) -0.0008(16) 0.0026(18)
C2 0.047(3) 0.040(3) 0.042(3) 0.000 0.000 0.003(2)
C3 0.0423(18) 0.0440(18) 0.0417(19) 0.0011(15) 0.0015(15) 0.0065(14)
C4 0.051(2) 0.045(2) 0.045(2) -0.0039(17) -0.0009(16) 0.0033(16)
C5 0.048(3) 0.043(3) 0.049(3) 0.000 0.000 0.003(2)
C6 0.046(3) 0.041(3) 0.055(3) 0.000 0.000 0.003(2)
C7 0.092(7) 0.057(5) 0.064(5) 0.006(4) -0.018(5) -0.013(4)
C10A 0.054(5) 0.058(4) 0.081(6) -0.009(4) 0.013(4) -0.007(4)
C8 0.097(9) 0.042(5) 0.045(5) 0.005(4) -0.020(6) -0.018(5)
C9A 0.036(4) 0.042(4) 0.056(5) -0.007(4) 0.007(4) -0.001(3)
C11 0.047(3) 0.095(6) 0.060(4) 0.000 0.000 -0.018(4)
C12 0.053(4) 0.091(6) 0.141(9) 0.000 0.000 -0.021(4)
C13 0.27(3) 0.052(7) 0.20(2) 0.029(10) -0.12(2) -0.053(11)
N1 0.050(3) 0.049(3) 0.061(3) 0.000 0.000 0.000(2)
N2 0.191(12) 0.191(12) 0.166(18) 0.000 0.000 0.000

loop_
_atom_type_symbol
_atom_type_description
_atom_type_scat_dispersion_real
_atom_type_scat_dispersion_imag
_atom_type_scat_source
C C 0.0181 0.0091 'International Tables Vol C Tables 4.2.6.8 and 6.1.1.4'
H H 0.0000 0.0000 'International Tables Vol C Tables 4.2.6.8 and 6.1.1.4'
N N 0.0311 0.0180 'International Tables Vol C Tables 4.2.6.8 and 6.1.1.4'
O O 0.0492 0.0322 'International Tables Vol C Tables 4.2.6.8 and 6.1.1.4'
Co Co -2.3653 3.6143 'International Tables Vol C Tables 4.2.6.8 and 6.1.1.4'
Na Na 0.1353 0.1239 'International Tables Vol C Tables 4.2.6.8 and 6.1.1.4'

loop_
_geom_angle_atom_site_label_1
_geom_angle_atom_site_label_2
_geom_angle_atom_site_label_3
_geom_angle
_geom_angle_site_symmetry_1
_geom_angle_site_symmetry_3
O4 Co1 O1 123.33(13) . 7
O4 Co1 O1 123.33(13) . .
O1 Co1 O1 89.50(17) 7 .
O4 Co1 N1 112.3(2) . 2_554
O1 Co1 N1 101.97(13) 7 2_554
O1 Co1 N1 101.97(13) . 2_554
O4 Co1 O3 59.3(2) . .
O1 Co1 O3 83.89(13) 7 .
O1 Co1 O3 83.89(13) . .
N1 Co1 O3 171.65(19) 2_554 .
O4 Co1 Na1 110.98(16) . .
O1 Co1 Na1 51.91(8) 7 .
O1 Co1 Na1 51.91(8) . .
N1 Co1 Na1 136.67(14) 2_554 .
O3 Co1 Na1 51.68(12) . .
O1 Na1 O1 72.96(15) 5_655 3_655
O1 Na1 O1 180.0(2) 5_655 .
O1 Na1 O1 107.04(15) 3_655 .
O1 Na1 O1 107.04(15) 5_655 7
O1 Na1 O1 180.00(12) 3_655 7
O1 Na1 O1 72.96(15) . 7
O1 Na1 O3 105.45(12) 5_655 .
O1 Na1 O3 105.45(12) 3_655 .
O1 Na1 O3 74.55(12) . .
O1 Na1 O3 74.55(12) 7 .
O1 Na1 O3 74.55(12) 5_655 5_655
O1 Na1 O3 74.55(12) 3_655 5_655
O1 Na1 O3 105.45(12) . 5_655
O1 Na1 O3 105.45(12) 7 5_655
O3 Na1 O3 180.0(2) . 5_655
O1 Na1 Co1 41.66(7) 5_655 5_655
O1 Na1 Co1 41.66(7) 3_655 5_655
O1 Na1 Co1 138.34(7) . 5_655
O1 Na1 Co1 138.34(7) 7 5_655
O3 Na1 Co1 131.04(13) . 5_655
O3 Na1 Co1 48.96(13) 5_655 5_655
O1 Na1 Co1 138.34(7) 5_655 .
O1 Na1 Co1 138.34(7) 3_655 .
O1 Na1 Co1 41.66(7) . .
O1 Na1 Co1 41.66(7) 7 .
O3 Na1 Co1 48.96(13) . .
O3 Na1 Co1 131.04(13) 5_655 .
Co1 Na1 Co1 180.00(3) 5_655 .
C1 O1 Co1 102.9(3) . .
C1 O1 Na1 141.0(3) . .
Co1 O1 Na1 86.44(10) . .
C11 O3 Co1 82.2(4) . .
C11 O3 Na1 161.6(5) . .
Co1 O3 Na1 79.36(14) . .
C11 O4 Co1 96.5(4) . .
O2 C1 O1 121.7(4) . .
O2 C1 C3 120.5(4) . .
O1 C1 C3 117.7(4) . .
C3 C2 C3 121.9(5) . 7_556
C4 C3 C2 117.9(4) . .
C4 C3 C1 121.6(4) . .
C2 C3 C1 120.4(4) . .
C5 C4 C3 122.4(4) . .
C4 C5 C4 117.4(5) 7_556 .
C4 C5 C6 121.3(3) 7_556 .
C4 C5 C6 121.3(3) . .
C7 C6 C7 98.1(9) . 7_556
C7 C6 C10A 45.0(5) . .
C7 C6 C10A 117.7(6) 7_556 .
C7 C6 C10A 117.7(6) . 7_556
C7 C6 C10A 45.0(5) 7_556 7_556
C10A C6 C10A 101.7(8) . 7_556
C7 C6 C5 120.7(5) . .
C7 C6 C5 120.7(5) 7_556 .
C10A C6 C5 121.5(4) . .
C10A C6 C5 121.5(4) 7_556 .
C10A C7 C6 70.4(8) . .
C10A C7 C8 89.9(10) . .
C6 C7 C8 120.7(8) . .
C10A C7 C9A 53.2(7) . .
C6 C7 C9A 101.6(7) . .
C8 C7 C9A 36.6(7) . .
C7 C10A C9A 89.0(8) . .
C7 C10A C6 64.7(7) . .
C9A C10A C6 118.2(7) . .
C7 C10A C8 52.2(7) . .
C9A C10A C8 36.8(5) . .
C6 C10A C8 97.2(6) . .
C9A C8 N1 69.2(9) . .
C9A C8 C7 91.4(11) . .
N1 C8 C7 124.2(9) . .
C9A C8 C10A 53.5(8) . .
N1 C8 C10A 104.0(8) . .
C7 C8 C10A 37.9(6) . .
C9A C8 C8 92.9(8) . 7_556
N1 C8 C8 41.7(5) . 7_556
C7 C8 C8 91.2(6) . 7_556
C10A C8 C8 93.3(5) . 7_556
C8 C9A N1 65.9(8) . .
C8 C9A C10A 89.8(10) . .
N1 C9A C10A 123.3(8) . .
C8 C9A C7 52.0(8) . .
N1 C9A C7 100.0(6) . .
C10A C9A C7 37.8(5) . .
O3 C11 O4 122.0(6) . .
O3 C11 C12 119.9(8) . .
O4 C11 C12 118.1(7) . .
C8 N1 C8 96.5(10) 7_556 .
C8 N1 C9A 44.9(7) 7_556 7_556
C8 N1 C9A 115.9(6) . 7_556
C8 N1 C9A 115.9(6) 7_556 .
C8 N1 C9A 44.9(7) . .
C9A N1 C9A 100.1(8) 7_556 .
C8 N1 Co1 120.2(5) 7_556 6_556
C8 N1 Co1 120.2(5) . 6_556
C9A N1 Co1 123.5(4) 7_556 6_556
C9A N1 Co1 123.5(4) . 6_556
C13 N2 C13 101.2(7) 8_656 3_665
C13 N2 C13 127.6(17) 8_656 6_566
C13 N2 C13 101.2(7) 3_665 6_566
C13 N2 C13 101.2(7) 8_656 .
C13 N2 C13 127.6(17) 3_665 .
C13 N2 C13 101.2(7) 6_566 .

loop_
_geom_bond_atom_site_label_1
_geom_bond_atom_site_label_2
_geom_bond_distance
_geom_bond_site_symmetry_2
Co1 O4 2.036(5) .
Co1 O1 2.065(3) 7
Co1 O1 2.065(3) .
Co1 N1 2.091(5) 2_554
Co1 O3 2.379(5) .
Co1 Na1 3.1003(9) .
Na1 O1 2.445(3) 5_655
Na1 O1 2.445(3) 3_655
Na1 O1 2.445(3) .
Na1 O1 2.445(3) 7
Na1 O3 2.475(5) .
Na1 O3 2.475(5) 5_655
Na1 Co1 3.1003(9) 5_655
O1 C1 1.272(5) .
O2 C1 1.231(5) .
O3 C11 1.235(9) .
O4 C11 1.286(9) .
C1 C3 1.478(5) .
C2 C3 1.394(5) .
C2 C3 1.394(5) 7_556
C3 C4 1.394(6) .
C4 C5 1.394(5) .
C5 C4 1.394(5) 7_556
C5 C6 1.485(8) .
C6 C7 1.355(9) .
C6 C7 1.355(9) 7_556
C6 C10A 1.412(9) .
C6 C10A 1.412(9) 7_556
C7 C10A 1.060(13) .
C7 C8 1.362(13) .
C7 C9A 1.729(13) .
C10A C9A 1.385(12) .
C10A C8 1.724(14) .
C8 C9A 1.031(15) .
C8 N1 1.333(10) .
C8 C8 1.990(19) 7_556
C9A N1 1.366(10) .
C11 C12 1.509(9) .
C13 N2 1.438(14) .
N1 C8 1.333(10) 7_556
N1 C9A 1.366(10) 7_556
N1 Co1 2.091(5) 6_556
N2 C13 1.438(14) 8_656
N2 C13 1.438(14) 3_665
N2 C13 1.438(14) 6_566

loop_
_platon_squeeze_void_nr
_platon_squeeze_void_average_x
_platon_squeeze_void_average_y
_platon_squeeze_void_average_z
_platon_squeeze_void_volume
_platon_squeeze_void_count_electrons
_platon_squeeze_void_content
1 0.000 0.000 -0.025 599 127 ' '
